data_4304973
loop_
_publ_author_name
'Rui-Bo Zhang'
'Zhao-Ji Li'
'Ye-Yan Qin'
'Jian-Kai Cheng'
'Jian Zhang'
'Yuan-Gen Yao'

_publ_contact_author_address
;
The State Key Laboratory of Structure Chemistry, 
Fujian Institute of Research on the Structure of Matter, 
the Chinese Academy of Sciences,
Fuzhou, Fujian, 350002
P. R. China
;
_publ_contact_author_email yyg@fjirsm.ac.cn
_publ_contact_author_fax 86-591-83714946
_publ_contact_author_name 'Yuan-Gen Yao'
_publ_contact_author_phone 86-591-83711523
_publ_section_title
;
Synthesis, Structure, and Physical Properties of a New Anions-Controlled
Cd(II)-Guanazole (3,5-Diamino-1,2,4-triazole) Hybrid Family
;
_journal_name_full 'Inorganic Chemistry'
_journal_page_first 4861
_journal_page_last 4876
_journal_paper_doi 10.1021/ic8001042
_journal_volume 47
_journal_year 2008
_chemical_formula_sum 'C12 H23 Cd N5 O4'
_chemical_formula_weight 413.75
_chemical_name_systematic
; 
 ? 
;
_space_group_IT_number 14
_symmetry_cell_setting monoclinic
_symmetry_space_group_name_Hall '-P 2ybc'
_symmetry_space_group_name_H-M 'P 1 21/c 1'
_atom_sites_solution_hydrogens geom
_atom_sites_solution_primary direct
_atom_sites_solution_secondary difmap
_audit_creation_method SHELXL-97
_cell_angle_alpha 90.00
_cell_angle_beta 98.286(4)
_cell_angle_gamma 90.00
_cell_formula_units_Z 4
_cell_length_a 12.781(3)
_cell_length_b 9.887(2)
_cell_length_c 14.615(4)
_cell_measurement_reflns_used 4932
_cell_measurement_temperature 294.1500
_cell_measurement_theta_max 27.4719
_cell_measurement_theta_min 2.4949
_cell_volume 1827.6(8)
_computing_cell_refinement SAINT
_computing_data_collection SMART
_computing_data_reduction SAINT
_computing_structure_refinement 'SHELXL-97 (Sheldrick, 1997)'
_computing_structure_solution 'SHELXS-97 (Sheldrick, 1990)'
_diffrn_ambient_temperature 294.1500
_diffrn_detector_area_resol_mean 14.6306
_diffrn_measured_fraction_theta_full 0.992
_diffrn_measured_fraction_theta_max 0.992
_diffrn_measurement_device_type 'SMART CCD'
_diffrn_measurement_method dtprofit.ref
_diffrn_radiation_monochromator graphite
_diffrn_radiation_source 'fine-focus sealed tube'
_diffrn_radiation_type MoK\a
_diffrn_radiation_wavelength 0.71073
_diffrn_reflns_av_R_equivalents 0.0270
_diffrn_reflns_av_sigmaI/netI 0.0247
_diffrn_reflns_limit_h_max 16
_diffrn_reflns_limit_h_min -13
_diffrn_reflns_limit_k_max 12
_diffrn_reflns_limit_k_min -12
_diffrn_reflns_limit_l_max 18
_diffrn_reflns_limit_l_min -18
_diffrn_reflns_number 4396
_diffrn_reflns_theta_full 27.50
_diffrn_reflns_theta_max 27.50
_diffrn_reflns_theta_min 2.50
_diffrn_standards_decay_% 0
_diffrn_standards_interval_count 0
_diffrn_standards_interval_time .
_diffrn_standards_number 0
_exptl_absorpt_coefficient_mu 1.217
_exptl_absorpt_correction_T_max 1.0000
_exptl_absorpt_correction_T_min 0.7961
_exptl_absorpt_correction_type multi-scan
_exptl_absorpt_process_details SADABS
_exptl_crystal_colour Colorless
_exptl_crystal_density_diffrn 1.504
_exptl_crystal_density_method 'not measured'
_exptl_crystal_description Prism
_exptl_crystal_F_000 840
_exptl_crystal_size_max 0.4500
_exptl_crystal_size_mid 0.3500
_exptl_crystal_size_min 0.1500
_refine_diff_density_max 1.540
_refine_diff_density_min -0.673
_refine_diff_density_rms 0.192
_refine_ls_extinction_coef 0.0166(17)
_refine_ls_extinction_expression Fc^*^=kFc[1+0.001xFc^2^\l^3^/sin(2\q)]^-1/4^
_refine_ls_extinction_method SHELXL
_refine_ls_goodness_of_fit_ref 1.046
_refine_ls_hydrogen_treatment constr
_refine_ls_matrix_type full
_refine_ls_number_parameters 195
_refine_ls_number_reflns 4150
_refine_ls_number_restraints 0
_refine_ls_restrained_S_all 1.046
_refine_ls_R_factor_all 0.0474
_refine_ls_R_factor_gt 0.0417
_refine_ls_shift/su_max 0.002
_refine_ls_shift/su_mean 0.000
_refine_ls_structure_factor_coef Fsqd
_refine_ls_weighting_details 'calc w=1/[\s^2^(Fo^2^)+(0.0933P)^2^+0.8856P] where P=(Fo^2^+2Fc^2^)/3'
_refine_ls_weighting_scheme calc
_refine_ls_wR_factor_gt 0.1253
_refine_ls_wR_factor_ref 0.1319
_reflns_number_gt 3493
_reflns_number_total 4150
_reflns_threshold_expression >2sigma(I)
_cod_data_source_file ic8001042-file004_8.cif
_cod_data_source_block 8
_cod_depositor_comments
;
The following automatic conversions were performed:
'_symmetry_cell_setting' value 'Monoclinic' changed to 'monoclinic'
according to '/home/saulius/struct/CIF-dictionaries/cif_core.dic'
dictionary named 'cif_core.dic' version 2.4.1 from
2010-06-29.

'_exptl_absorpt_correction_type' value 'Multi-scan' changed
to 'multi-scan' according to
'/home/saulius/struct/CIF-dictionaries/cif_core.dic' dictionary named
'cif_core.dic' version 2.4.1 from 2010-06-29.

Automatic conversion script
Id: cif_fix_enum 1527 2010-12-29 10:47:43Z saulius 
;
_cod_database_code 4304973

loop_
_symmetry_equiv_pos_as_xyz
'x, y, z'
'-x, y+1/2, -z+1/2'
'-x, -y, -z'
'x, -y-1/2, z-1/2'

loop_
_atom_site_label
_atom_site_type_symbol
_atom_site_fract_x
_atom_site_fract_y
_atom_site_fract_z
_atom_site_U_iso_or_equiv
_atom_site_adp_type
_atom_site_occupancy
_atom_site_symmetry_multiplicity
_atom_site_calc_flag
_atom_site_refinement_flags
_atom_site_disorder_assembly
_atom_site_disorder_group
Cd1 Cd 0.585897(18) 0.35973(2) 0.123692(14) 0.03288(15) Uani 1 1 d . . .
O3 O 0.7653(2) 0.3608(3) 0.1881(2) 0.0503(7) Uani 1 1 d . . .
O2 O 0.3791(2) 0.4500(3) -0.03139(16) 0.0423(6) Uani 1 1 d . . .
O1 O 0.4596(2) 0.2617(2) 0.02343(17) 0.0439(6) Uani 1 1 d . . .
O4 O 0.7274(2) 0.2740(3) 0.04946(17) 0.0452(6) Uani 1 1 d . . .
N1 N 0.5733(2) 0.1860(3) 0.23153(18) 0.0381(6) Uani 1 1 d . . .
N3 N 0.5897(3) 0.0809(3) 0.36397(19) 0.0403(7) Uani 1 1 d . . .
H3A H 0.6130 0.0605 0.4204 0.048 Uiso 1 1 calc R . .
N2 N 0.5120(3) 0.0114(3) 0.30705(19) 0.0419(7) Uani 1 1 d . . .
N5 N 0.6954(3) 0.2773(3) 0.3550(2) 0.0474(8) Uani 1 1 d . . .
H5A H 0.7122 0.3437 0.3219 0.057 Uiso 1 1 calc R . .
H5B H 0.7244 0.2696 0.4116 0.057 Uiso 1 1 calc R . .
C7 C 0.3868(3) 0.3231(4) -0.0275(2) 0.0351(7) Uani 1 1 d . A .
C2 C 0.5053(3) 0.0782(4) 0.2281(2) 0.0407(8) Uani 1 1 d . . .
C1 C 0.6227(3) 0.1842(4) 0.3175(2) 0.0365(7) Uani 1 1 d . . .
C8 C 0.7938(3) 0.3021(4) 0.1187(2) 0.0413(8) Uani 1 1 d . A .
N4 N 0.4389(3) 0.0460(4) 0.1518(2) 0.0638(11) Uani 1 1 d . . .
H4A H 0.3971 -0.0220 0.1522 0.077 Uiso 1 1 calc R . .
H4B H 0.4382 0.0934 0.1024 0.077 Uiso 1 1 calc R . .
C6 C 0.3008(3) 0.2386(4) -0.0849(3) 0.0442(8) Uani 1 1 d . . .
C9 C 0.9096(3) 0.2669(5) 0.1206(3) 0.0625(12) Uani 1 1 d . . .
C5A C 0.3126(8) 0.2552(10) -0.1906(6) 0.058(2) Uiso 0.516(11) 1 d P A 1
C5B C 0.2648(11) 0.3049(14) -0.1808(9) 0.078(3) Uiso 0.484(11) 1 d P A 2
C3A C 0.2082(12) 0.2319(17) -0.0206(11) 0.100(4) Uiso 0.516(11) 1 d P A 1
C3B C 0.1940(9) 0.2920(12) -0.0654(8) 0.066(3) Uiso 0.484(11) 1 d P A 2
C4A C 0.3083(8) 0.0846(11) -0.0605(8) 0.063(3) Uiso 0.516(11) 1 d P A 1
C4B C 0.3406(10) 0.0913(13) -0.0955(9) 0.071(3) Uiso 0.484(11) 1 d P A 2
C10A C 0.9300(9) 0.2045(13) 0.0265(9) 0.076(3) Uiso 0.516(11) 1 d P A 1
C10B C 0.9281(14) 0.1462(16) 0.0630(13) 0.098(5) Uiso 0.484(11) 1 d P A 2
C11A C 0.9819(10) 0.3817(13) 0.1538(10) 0.079(3) Uiso 0.516(11) 1 d P A 1
C11B C 0.9704(15) 0.3976(18) 0.0983(15) 0.111(5) Uiso 0.484(11) 1 d P A 2
C12A C 0.9578(16) 0.228(3) 0.2296(16) 0.148(7) Uiso 0.516(11) 1 d P A 1
C12B C 0.9391(11) 0.1508(13) 0.1921(10) 0.075(4) Uiso 0.484(11) 1 d P A 2

loop_
_atom_site_aniso_label
_atom_site_aniso_U_11
_atom_site_aniso_U_22
_atom_site_aniso_U_33
_atom_site_aniso_U_23
_atom_site_aniso_U_13
_atom_site_aniso_U_12
Cd1 0.0414(2) 0.0329(2) 0.02492(18) 0.00016(8) 0.00672(11) -0.00266(8)
O3 0.0532(16) 0.064(2) 0.0332(14) 0.0006(11) 0.0037(12) -0.0074(12)
O2 0.0584(15) 0.0374(13) 0.0300(12) 0.0013(10) 0.0022(11) -0.0093(11)
O1 0.0455(13) 0.0425(14) 0.0395(13) 0.0059(11) -0.0081(10) -0.0077(11)
O4 0.0426(13) 0.0562(16) 0.0355(13) -0.0030(11) 0.0011(10) 0.0018(11)
N1 0.0506(16) 0.0371(15) 0.0260(13) 0.0046(12) 0.0033(12) -0.0038(13)
N3 0.0559(17) 0.0405(17) 0.0246(13) 0.0049(12) 0.0061(12) -0.0005(14)
N2 0.0586(18) 0.0375(16) 0.0298(14) 0.0044(12) 0.0072(13) -0.0051(14)
N5 0.0628(19) 0.0492(18) 0.0273(14) 0.0063(13) -0.0029(13) -0.0093(15)
C7 0.0390(16) 0.0415(18) 0.0251(15) 0.0007(14) 0.0052(12) -0.0083(14)
C2 0.057(2) 0.0358(18) 0.0299(16) 0.0033(14) 0.0070(14) -0.0043(16)
C1 0.0520(19) 0.0340(17) 0.0246(15) 0.0039(13) 0.0091(13) 0.0045(15)
C8 0.0402(17) 0.045(2) 0.0383(18) 0.0088(15) 0.0041(14) -0.0046(15)
N4 0.091(3) 0.059(2) 0.0360(17) 0.0137(16) -0.0081(17) -0.035(2)
C6 0.0408(18) 0.042(2) 0.047(2) 0.0005(16) -0.0046(15) -0.0123(15)
C9 0.037(2) 0.072(3) 0.076(3) 0.001(3) -0.001(2) 0.000(2)

loop_
_atom_type_symbol
_atom_type_description
_atom_type_scat_dispersion_real
_atom_type_scat_dispersion_imag
_atom_type_scat_source
C C 0.0033 0.0016 'International Tables Vol C Tables 4.2.6.8 and 6.1.1.4'
H H 0.0000 0.0000 'International Tables Vol C Tables 4.2.6.8 and 6.1.1.4'
N N 0.0061 0.0033 'International Tables Vol C Tables 4.2.6.8 and 6.1.1.4'
O O 0.0106 0.0060 'International Tables Vol C Tables 4.2.6.8 and 6.1.1.4'
Cd Cd -0.8075 1.2024 'International Tables Vol C Tables 4.2.6.8 and 6.1.1.4'

loop_
_geom_angle_atom_site_label_1
_geom_angle_atom_site_label_2
_geom_angle_atom_site_label_3
_geom_angle
_geom_angle_site_symmetry_1
_geom_angle_site_symmetry_3
_geom_angle_publ_flag
O1 Cd1 N2 100.67(11) . 2_655 ?
O1 Cd1 O3 146.54(10) . . ?
N2 Cd1 O3 112.65(11) 2_655 . ?
O1 Cd1 N1 90.57(10) . . ?
N2 Cd1 N1 95.04(11) 2_655 . ?
O3 Cd1 N1 83.82(10) . . ?
O1 Cd1 O4 94.07(9) . . ?
N2 Cd1 O4 158.77(11) 2_655 . ?
O3 Cd1 O4 54.95(9) . . ?
N1 Cd1 O4 100.05(10) . . ?
O1 Cd1 O2 98.45(9) . 3_665 ?
N2 Cd1 O2 83.83(10) 2_655 3_665 ?
O3 Cd1 O2 88.33(9) . 3_665 ?
N1 Cd1 O2 170.96(9) . 3_665 ?
O4 Cd1 O2 78.92(9) . 3_665 ?
O1 Cd1 C8 120.36(11) . . ?
N2 Cd1 C8 138.37(12) 2_655 . ?
O3 Cd1 C8 27.61(10) . . ?
N1 Cd1 C8 91.51(11) . . ?
O4 Cd1 C8 27.36(10) . . ?
O2 Cd1 C8 83.53(10) 3_665 . ?
C8 O3 Cd1 93.1(2) . . ?
C7 O2 Cd1 142.0(2) . 3_665 ?
C7 O1 Cd1 125.4(2) . . ?
C8 O4 Cd1 91.3(2) . . ?
C1 N1 C2 103.7(3) . . ?
C1 N1 Cd1 125.2(2) . . ?
C2 N1 Cd1 130.3(2) . . ?
C1 N3 N2 109.2(3) . . ?
C1 N3 H3A 125.4 . . ?
N2 N3 H3A 125.4 . . ?
C2 N2 N3 103.1(3) . . ?
C2 N2 Cd1 138.2(3) . 2_645 ?
N3 N2 Cd1 116.9(2) . 2_645 ?
C1 N5 H5A 120.0 . . ?
C1 N5 H5B 120.0 . . ?
H5A N5 H5B 120.0 . . ?
O1 C7 O2 123.6(3) . . ?
O1 C7 C6 118.2(3) . . ?
O2 C7 C6 118.2(3) . . ?
N2 C2 N4 124.2(3) . . ?
N2 C2 N1 113.3(3) . . ?
N4 C2 N1 122.5(3) . . ?
N1 C1 N3 110.6(3) . . ?
N1 C1 N5 125.2(3) . . ?
N3 C1 N5 124.2(3) . . ?
O4 C8 O3 120.6(3) . . ?
O4 C8 C9 120.6(4) . . ?
O3 C8 C9 118.8(3) . . ?
O4 C8 Cd1 61.31(19) . . ?
O3 C8 Cd1 59.3(2) . . ?
C9 C8 Cd1 177.2(3) . . ?
C2 N4 H4A 120.0 . . ?
C2 N4 H4B 120.0 . . ?
H4A N4 H4B 120.0 . . ?
C3B C6 C7 107.4(5) . . ?
C3B C6 C5B 82.3(8) . . ?
C7 C6 C5B 111.1(5) . . ?
C3B C6 C4B 130.9(7) . . ?
C7 C6 C4B 110.2(5) . . ?
C5B C6 C4B 111.2(7) . . ?
C3B C6 C4A 108.7(7) . . ?
C7 C6 C4A 113.0(5) . . ?
C5B C6 C4A 128.0(7) . . ?
C4B C6 C4A 26.1(5) . . ?
C3B C6 C5A 111.1(7) . . ?
C7 C6 C5A 108.5(4) . . ?
C5B C6 C5A 30.0(5) . . ?
C4B C6 C5A 85.4(6) . . ?
C4A C6 C5A 108.1(6) . . ?
C3B C6 C3A 32.5(6) . . ?
C7 C6 C3A 103.4(6) . . ?
C5B C6 C3A 113.3(9) . . ?
C4B C6 C3A 107.3(8) . . ?
C4A C6 C3A 81.6(8) . . ?
C5A C6 C3A 138.9(7) . . ?
C10B C9 C11A 130.2(9) . . ?
C10B C9 C8 113.9(7) . . ?
C11A C9 C8 112.7(6) . . ?
C10B C9 C12B 75.4(10) . . ?
C11A C9 C12B 105.2(8) . . ?
C8 C9 C12B 108.8(6) . . ?
C10B C9 C10A 29.7(7) . . ?
C11A C9 C10A 114.2(7) . . ?
C8 C9 C10A 111.1(5) . . ?
C12B C9 C10A 104.1(8) . . ?
C10B C9 C11B 114.6(10) . . ?
C11A C9 C11B 30.9(7) . . ?
C8 C9 C11B 108.6(7) . . ?
C12B C9 C11B 131.8(10) . . ?
C10A C9 C11B 89.5(9) . . ?
C10B C9 C12A 106.5(13) . . ?
C11A C9 C12A 75.1(11) . . ?
C8 C9 C12A 107.3(8) . . ?
C12B C9 C12A 33.9(8) . . ?
C10A C9 C12A 131.5(11) . . ?
C11B C9 C12A 105.3(12) . . ?
C6 C5B C3B 48.2(5) . . ?
C6 C3B C5B 49.4(5) . . ?
C9 C10B C12B 53.8(7) . . ?
C9 C11A C12A 56.4(8) . . ?
C9 C12A C11A 48.5(8) . . ?
C9 C12B C10B 50.8(7) . . ?

loop_
_geom_bond_atom_site_label_1
_geom_bond_atom_site_label_2
_geom_bond_distance
_geom_bond_site_symmetry_2
_geom_bond_publ_flag
Cd1 O1 2.238(2) . ?
Cd1 N2 2.281(3) 2_655 ?
Cd1 O3 2.350(3) . ?
Cd1 N1 2.352(3) . ?
Cd1 O4 2.394(3) . ?
Cd1 O2 2.394(2) 3_665 ?
Cd1 C8 2.729(4) . ?
O3 C8 1.266(5) . ?
O2 C7 1.260(4) . ?
O2 Cd1 2.394(2) 3_665 ?
O1 C7 1.260(4) . ?
O4 C8 1.254(4) . ?
N1 C1 1.323(4) . ?
N1 C2 1.372(5) . ?
N3 C1 1.328(5) . ?
N3 N2 1.383(4) . ?
N3 H3A 0.8600 . ?
N2 C2 1.321(4) . ?
N2 Cd1 2.281(3) 2_645 ?
N5 C1 1.365(5) . ?
N5 H5A 0.8600 . ?
N5 H5B 0.8600 . ?
C7 C6 1.531(5) . ?
C2 N4 1.338(5) . ?
C8 C9 1.517(5) . ?
N4 H4A 0.8600 . ?
N4 H4B 0.8600 . ?
C6 C3B 1.528(12) . ?
C6 C5B 1.555(13) . ?
C6 C4B 1.558(13) . ?
C6 C4A 1.564(11) . ?
C6 C5A 1.583(10) . ?
C6 C3A 1.615(16) . ?
C9 C10B 1.498(16) . ?
C9 C11A 1.499(13) . ?
C9 C12B 1.561(13) . ?
C9 C10A 1.563(13) . ?
C9 C11B 1.567(19) . ?
C9 C12A 1.67(2) . ?

loop_
_geom_hbond_atom_site_label_D
_geom_hbond_atom_site_label_H
_geom_hbond_atom_site_label_A
_geom_hbond_distance_DH
_geom_hbond_distance_HA
_geom_hbond_distance_DA
_geom_hbond_angle_DHA
_geom_hbond_site_symmetry_A
N3 H3A O2 0.86 1.95 2.746(4) 154.3 2_645
N4 H4A N5 0.86 2.30 3.157(5) 171.4 2_645
N5 H5B O4 0.86 2.06 2.858(4) 155.0 4_566
N5 H5A O3 0.86 2.17 2.839(4) 134.6 .
N4 H4B O1 0.86 2.07 2.878(4) 157.2 .
